data_4350714
loop_
_publ_author_name
'Huang, Wenliang'
'Le Roy, Jennifer J.'
'Khan, Saeed I.'
'Ungur, Liviu'
'Murugesu, Muralee'
'Diaconescu, Paula L.'

_publ_section_title
;
 Tetraanionic biphenyl lanthanide complexes as single-molecule magnets.
;
_journal_issue 5
_journal_name_full 'Inorganic chemistry'
_journal_page_first 2374
_journal_page_last 2382
_journal_paper_doi 10.1021/ic5029788
_journal_volume 54
_journal_year 2015
_chemical_formula_sum 'C84 H118 Fe2 Gd2 K2 N4 Si4'
_chemical_formula_weight 1800.58
_space_group_IT_number 15
_space_group_name_Hall '-C 2yc'
_space_group_name_H-M_alt 'C 1 2/c 1'
_symmetry_cell_setting monoclinic
_symmetry_space_group_name_H-M 'C 1 2/c 1'
_atom_sites_solution_hydrogens geom
_atom_sites_solution_primary direct
_atom_sites_solution_secondary difmap
_audit_creation_method SHELXL-97
_cell_angle_alpha 90.00
_cell_angle_beta 95.136(3)
_cell_angle_gamma 90.00
_cell_formula_units_Z 4
_cell_length_a 14.349(4)
_cell_length_b 21.880(6)
_cell_length_c 26.449(8)
_cell_measurement_temperature 100(2)
_cell_volume 8270(4)
_computing_cell_refinement 'SAINT V8.32B (Bruker AXS Inc., 2013'
_computing_data_collection 'Bruker Apex2, 2013'
_computing_data_reduction 'SAINT V8.32B (Bruker AXS Inc., 2013'
_computing_molecular_graphics 'Bruker SHELXTL'
_computing_publication_material 'Bruker SHELXTL'
_computing_structure_refinement 'SHELXL-2013 (Sheldrick, 2013)'
_computing_structure_solution 'SHELXS-2013 (Sheldrick 2013)'
_diffrn_ambient_temperature 100(2)
_diffrn_measured_fraction_theta_full 0.996
_diffrn_measured_fraction_theta_max 0.941
_diffrn_radiation_monochromator graphite
_diffrn_radiation_source 'fine-focus sealed tube'
_diffrn_radiation_type MoK\a
_diffrn_radiation_wavelength 0.71073
_diffrn_reflns_av_R_equivalents 0.0259
_diffrn_reflns_av_sigmaI/netI 0.0209
_diffrn_reflns_limit_h_max 19
_diffrn_reflns_limit_h_min -20
_diffrn_reflns_limit_k_max 31
_diffrn_reflns_limit_k_min -31
_diffrn_reflns_limit_l_max 37
_diffrn_reflns_limit_l_min -37
_diffrn_reflns_number 57329
_diffrn_reflns_theta_full 25.00
_diffrn_reflns_theta_max 30.81
_diffrn_reflns_theta_min 3.61
_exptl_absorpt_coefficient_mu 2.130
_exptl_absorpt_correction_T_max 0.5869
_exptl_absorpt_correction_T_min 0.4279
_exptl_absorpt_correction_type multi-scan
_exptl_absorpt_process_details 'SADABS V2012/1 (Bruker AXS Inc.)'
_exptl_crystal_density_diffrn 1.446
_exptl_crystal_density_method 'not measured'
_exptl_crystal_description block
_exptl_crystal_F_000 3696
_exptl_crystal_size_max 0.48
_exptl_crystal_size_mid 0.34
_exptl_crystal_size_min 0.28
_refine_diff_density_max 1.883
_refine_diff_density_min -1.544
_refine_diff_density_rms 0.084
_refine_ls_extinction_method none
_refine_ls_goodness_of_fit_ref 1.037
_refine_ls_hydrogen_treatment constr
_refine_ls_matrix_type full
_refine_ls_number_parameters 476
_refine_ls_number_reflns 12214
_refine_ls_number_restraints 0
_refine_ls_restrained_S_all 1.037
_refine_ls_R_factor_all 0.0305
_refine_ls_R_factor_gt 0.0252
_refine_ls_shift/su_max 0.012
_refine_ls_shift/su_mean 0.000
_refine_ls_structure_factor_coef Fsqd
_refine_ls_weighting_details 'calc w=1/[\s^2^(Fo^2^)+(0.0254P)^2^+23.0634P] where P=(Fo^2^+2Fc^2^)/3'
_refine_ls_weighting_scheme calc
_refine_ls_wR_factor_gt 0.0603
_refine_ls_wR_factor_ref 0.0633
_reflns_number_gt 10867
_reflns_number_total 12214
_reflns_threshold_expression >2sigma(I)
_cod_data_source_file ic5029788_si_002.cif
_cod_data_source_block Gd2-biph
_cod_original_sg_symbol_H-M 'C 2/c'
_cod_database_code 4350714

loop_
_symmetry_equiv_pos_as_xyz
'x, y, z'
'-x, y, -z+1/2'
'x+1/2, y+1/2, z'
'-x+1/2, y+1/2, -z+1/2'
'-x, -y, -z'
'x, -y, z-1/2'
'-x+1/2, -y+1/2, -z'
'x+1/2, -y+1/2, z-1/2'

loop_
_atom_site_label
_atom_site_type_symbol
_atom_site_fract_x
_atom_site_fract_y
_atom_site_fract_z
_atom_site_U_iso_or_equiv
_atom_site_adp_type
_atom_site_occupancy
_atom_site_symmetry_multiplicity
_atom_site_calc_flag
_atom_site_refinement_flags
_atom_site_disorder_assembly
_atom_site_disorder_group
Gd1 Gd 0.585105(6) 0.655680(4) 0.820430(3) 0.01444(3) Uani 1 1 d . . .
Fe1 Fe 0.57233(2) 0.641625(13) 0.940233(11) 0.01940(6) Uani 1 1 d . D .
K1 K 0.63853(4) 0.46194(2) 0.831476(19) 0.03272(11) Uani 1 1 d . . .
Si2 Si 0.66938(4) 0.81657(2) 0.85353(2) 0.01844(10) Uani 1 1 d . D .
N1 N 0.69680(11) 0.58228(8) 0.85808(7) 0.0214(3) Uani 1 1 d . . .
N2 N 0.62392(11) 0.74609(7) 0.86348(6) 0.0182(3) Uani 1 1 d . . .
C1 C 0.5000 0.72260(12) 0.7500 0.0214(5) Uani 1 2 d S . .
H1A H 0.5000 0.7660 0.7500 0.026 Uiso 1 2 calc SR D .
C2 C 0.42640(14) 0.69041(9) 0.77113(8) 0.0206(4) Uani 1 1 d . . .
H2A H 0.3748 0.7123 0.7823 0.025 Uiso 1 1 calc R . .
C3 C 0.42993(13) 0.62349(9) 0.77579(7) 0.0165(3) Uani 1 1 d . . .
H3A H 0.3873 0.6028 0.7953 0.020 Uiso 1 1 calc R D .
C4 C 0.5000 0.58840(11) 0.7500 0.0141(4) Uani 1 2 d S . .
C5 C 0.5000 0.52385(12) 0.7500 0.0179(5) Uani 1 2 d S . .
C6 C 0.43769(16) 0.48832(10) 0.77833(8) 0.0252(4) Uani 1 1 d . . .
H6A H 0.3945 0.5088 0.7976 0.030 Uiso 1 1 calc R . .
C7 C 0.4394(2) 0.42484(11) 0.77803(10) 0.0396(6) Uani 1 1 d . . .
H7A H 0.3978 0.4032 0.7976 0.048 Uiso 1 1 calc R D .
C8 C 0.5000 0.39175(15) 0.7500 0.0472(11) Uani 1 2 d S . .
H8A H 0.5000 0.3483 0.7500 0.057 Uiso 1 2 calc SR . .
C9 C 0.65087(14) 0.57588(9) 0.90190(8) 0.0194(4) Uani 1 1 d . D .
C10 C 0.68399(17) 0.58362(10) 0.95443(9) 0.0274(5) Uani 1 1 d . . .
H10A H 0.7451 0.5965 0.9667 0.033 Uiso 1 1 calc R D .
C11 C 0.6107(2) 0.56886(10) 0.98523(9) 0.0340(5) Uani 1 1 d . D .
H11A H 0.6155 0.5686 1.0213 0.041 Uiso 1 1 calc R . .
C12 C 0.52922(18) 0.55470(10) 0.95307(9) 0.0283(5) Uani 1 1 d . . .
H12A H 0.4699 0.5438 0.9636 0.034 Uiso 1 1 calc R D .
C13 C 0.55259(14) 0.55970(9) 0.90199(8) 0.0201(4) Uani 1 1 d . D .
H13A H 0.5106 0.5534 0.8726 0.024 Uiso 1 1 calc R . .
C14 C 0.58322(14) 0.73074(8) 0.90755(8) 0.0192(4) Uani 1 1 d . D .
C15 C 0.62518(16) 0.72667(9) 0.95887(8) 0.0236(4) Uani 1 1 d . . .
H15A H 0.6892 0.7342 0.9694 0.028 Uiso 1 1 calc R D .
C16 C 0.55587(17) 0.70957(10) 0.99134(8) 0.0268(4) Uani 1 1 d . D .
H16A H 0.5650 0.7058 1.0272 0.032 Uiso 1 1 calc R . .
C17 C 0.47030(16) 0.69909(10) 0.96090(8) 0.0250(4) Uani 1 1 d . . .
H17A H 0.4127 0.6864 0.9726 0.030 Uiso 1 1 calc R D .
C18 C 0.48722(14) 0.71126(9) 0.90962(8) 0.0202(4) Uani 1 1 d . D .
H18A H 0.4424 0.7072 0.8811 0.024 Uiso 1 1 calc R . .
C19 C 0.6395(4) 0.31104(16) 0.85899(14) 0.0710(9) Uani 1 1 d . . .
C20 C 0.5651(2) 0.33414(14) 0.88121(12) 0.0461(7) Uani 1 1 d . D .
H20A H 0.5032 0.3220 0.8700 0.055 Uiso 1 1 calc R . .
C21 C 0.5819(4) 0.37728(19) 0.92199(16) 0.0835(17) Uani 1 1 d . . .
H21A H 0.5328 0.3955 0.9386 0.100 Uiso 1 1 calc R D .
C22 C 0.6820(4) 0.39106(18) 0.93606(12) 0.0814(16) Uani 1 1 d . D .
H22A H 0.7009 0.4177 0.9635 0.098 Uiso 1 1 calc R . .
C23 C 0.7454(3) 0.3642(2) 0.90838(18) 0.0718(12) Uani 1 1 d . . .
H23A H 0.8095 0.3737 0.9169 0.086 Uiso 1 1 calc R D .
C24 C 0.7260(3) 0.3277(2) 0.8721(2) 0.0707(12) Uani 1 1 d . D .
H24A H 0.7750 0.3118 0.8541 0.085 Uiso 1 1 calc R . .
C25 C 0.6200(4) 0.26347(15) 0.81697(13) 0.0710(9) Uani 1 1 d . D .
H25A H 0.6532 0.2255 0.8267 0.107 Uiso 1 1 calc R . .
H25B H 0.6416 0.2790 0.7853 0.107 Uiso 1 1 calc R . .
H25C H 0.5526 0.2554 0.8120 0.107 Uiso 1 1 calc R . .
C26 C 0.77914(16) 0.83464(11) 0.89552(10) 0.0311(5) Uani 1 1 d . . .
H26A H 0.8291 0.8066 0.8877 0.047 Uiso 1 1 calc R D .
H26B H 0.7670 0.8300 0.9312 0.047 Uiso 1 1 calc R . .
H26C H 0.7984 0.8768 0.8894 0.047 Uiso 1 1 calc R . .
C27 C 0.70266(16) 0.82046(10) 0.78670(9) 0.0275(4) Uani 1 1 d . . .
H27A H 0.7438 0.7860 0.7804 0.041 Uiso 1 1 calc R D .
H27B H 0.7355 0.8590 0.7817 0.041 Uiso 1 1 calc R . .
H27C H 0.6461 0.8184 0.7631 0.041 Uiso 1 1 calc R . .
C28 C 0.58260(15) 0.88062(9) 0.86338(9) 0.0243(4) Uani 1 1 d . . .
C29 C 0.5728(2) 0.88877(12) 0.92008(10) 0.0399(6) Uani 1 1 d . D .
H29A H 0.5280 0.9216 0.9249 0.060 Uiso 1 1 calc R . .
H29B H 0.6337 0.8993 0.9376 0.060 Uiso 1 1 calc R . .
H29C H 0.5502 0.8506 0.9341 0.060 Uiso 1 1 calc R . .
C30 C 0.6168(2) 0.94105(10) 0.84233(10) 0.0356(5) Uani 1 1 d . D .
H30A H 0.5743 0.9741 0.8502 0.053 Uiso 1 1 calc R . .
H30B H 0.6180 0.9378 0.8054 0.053 Uiso 1 1 calc R . .
H30C H 0.6799 0.9500 0.8578 0.053 Uiso 1 1 calc R . .
C31 C 0.48670(18) 0.86515(12) 0.83616(13) 0.0430(7) Uani 1 1 d . D .
H31A H 0.4419 0.8973 0.8428 0.064 Uiso 1 1 calc R . .
H31B H 0.4650 0.8260 0.8487 0.064 Uiso 1 1 calc R . .
H31C H 0.4919 0.8623 0.7995 0.064 Uiso 1 1 calc R . .
C32 C 0.87004(17) 0.52150(12) 0.90424(10) 0.0334(5) Uani 1 1 d . . .
H32A H 0.8229 0.5020 0.9235 0.050 Uiso 1 1 calc R A 1
H32B H 0.9242 0.5331 0.9274 0.050 Uiso 1 1 calc R A 1
H32C H 0.8898 0.4928 0.8788 0.050 Uiso 1 1 calc R A 1
C33 C 0.8291(2) 0.53661(18) 0.77893(15) 0.0628(9) Uani 1 1 d . . .
H33A H 0.8818 0.5084 0.7771 0.094 Uiso 1 1 calc R B 1
H33B H 0.8018 0.5460 0.7445 0.094 Uiso 1 1 calc R B 1
H33C H 0.7815 0.5176 0.7982 0.094 Uiso 1 1 calc R B 1
C35 C 0.8643(3) 0.66869(16) 0.90331(16) 0.0672(12) Uani 1 1 d . . .
H35A H 0.9115 0.6588 0.9312 0.101 Uiso 1 1 calc R C 1
H35B H 0.8124 0.6908 0.9166 0.101 Uiso 1 1 calc R C 1
H35C H 0.8926 0.6943 0.8784 0.101 Uiso 1 1 calc R C 1
C1S C 0.77706(17) 0.39886(13) 0.07874(10) 0.0350(5) Uani 1 1 d . . .
C2S C 0.78007(19) 0.33560(13) 0.07373(11) 0.0375(6) Uani 1 1 d . . .
H2SA H 0.7384 0.3110 0.0909 0.045 Uiso 1 1 calc R . .
C3S C 0.8429(2) 0.30782(13) 0.04403(11) 0.0398(6) Uani 1 1 d . . .
H3SA H 0.8435 0.2646 0.0408 0.048 Uiso 1 1 calc R . .
C4S C 0.9044(2) 0.34269(13) 0.01923(11) 0.0391(6) Uani 1 1 d . . .
H4SA H 0.9482 0.3237 -0.0006 0.047 Uiso 1 1 calc R . .
C5S C 0.90161(19) 0.40632(14) 0.02355(10) 0.0393(6) Uani 1 1 d . . .
H5SA H 0.9436 0.4307 0.0064 0.047 Uiso 1 1 calc R . .
C6S C 0.83823(19) 0.43396(13) 0.05264(10) 0.0374(6) Uani 1 1 d . . .
H6SA H 0.8363 0.4773 0.0549 0.045 Uiso 1 1 calc R . .
C7S C 0.7106(2) 0.42845(16) 0.11217(13) 0.0500(8) Uani 1 1 d . . .
H7SA H 0.6540 0.4034 0.1125 0.075 Uiso 1 1 calc R . .
H7SB H 0.6937 0.4692 0.0990 0.075 Uiso 1 1 calc R . .
H7SC H 0.7408 0.4320 0.1468 0.075 Uiso 1 1 calc R . .
Si1 Si 0.81751(7) 0.59330(6) 0.87076(5) 0.0229(4) Uani 0.567(3) 1 d P D 1
C34 C 0.8655(4) 0.5989(3) 0.8068(3) 0.0628(9) Uani 0.567(3) 1 d P D 1
C36 C 0.9741(3) 0.6005(3) 0.8148(3) 0.0458(14) Uani 0.567(3) 1 d P D 1
H36A H 0.9998 0.6033 0.7818 0.069 Uiso 0.567(3) 1 calc PR D 1
H36B H 0.9969 0.5630 0.8321 0.069 Uiso 0.567(3) 1 calc PR D 1
H36C H 0.9941 0.6360 0.8356 0.069 Uiso 0.567(3) 1 calc PR D 1
C37 C 0.8333(4) 0.6580(2) 0.7799(2) 0.0355(11) Uani 0.567(3) 1 d P D 1
H37A H 0.8588 0.6601 0.7468 0.053 Uiso 0.567(3) 1 calc PR D 1
H37B H 0.8557 0.6931 0.8006 0.053 Uiso 0.567(3) 1 calc PR D 1
H37C H 0.7648 0.6588 0.7751 0.053 Uiso 0.567(3) 1 calc PR D 1
Si1A Si 0.81298(9) 0.56561(7) 0.84951(6) 0.0178(4) Uani 0.433(3) 1 d P D 2
C34A C 0.8866(3) 0.6376(2) 0.8481(2) 0.0251(10) Uani 0.433(3) 1 d P D 2
C36A C 0.9912(4) 0.6210(3) 0.8461(2) 0.0315(12) Uani 0.433(3) 1 d P D 2
H36D H 1.0283 0.6586 0.8454 0.047 Uiso 0.433(3) 1 calc PR D 2
H36E H 0.9989 0.5969 0.8156 0.047 Uiso 0.433(3) 1 calc PR D 2
H36F H 1.0127 0.5971 0.8763 0.047 Uiso 0.433(3) 1 calc PR D 2
C37A C 0.8556(5) 0.6776(4) 0.8018(3) 0.0393(16) Uani 0.433(3) 1 d P D 2
H37D H 0.8949 0.7142 0.8021 0.059 Uiso 0.433(3) 1 calc PR D 2
H37E H 0.7901 0.6896 0.8032 0.059 Uiso 0.433(3) 1 calc PR D 2
H37F H 0.8620 0.6544 0.7706 0.059 Uiso 0.433(3) 1 calc PR D 2

loop_
_atom_site_aniso_label
_atom_site_aniso_U_11
_atom_site_aniso_U_22
_atom_site_aniso_U_33
_atom_site_aniso_U_23
_atom_site_aniso_U_13
_atom_site_aniso_U_12
Gd1 0.01601(4) 0.01267(4) 0.01381(5) 0.00019(3) -0.00329(3) 0.00016(3)
Fe1 0.02901(15) 0.01479(12) 0.01350(13) 0.00014(10) -0.00315(10) 0.00086(10)
K1 0.0517(3) 0.0222(2) 0.0226(2) 0.00047(17) -0.0056(2) 0.0120(2)
Si2 0.0178(2) 0.0141(2) 0.0230(3) -0.00188(19) -0.00068(19) -0.00106(18)
N1 0.0167(7) 0.0221(8) 0.0251(9) 0.0062(7) -0.0003(6) 0.0032(6)
N2 0.0204(7) 0.0140(7) 0.0194(8) -0.0007(6) -0.0030(6) -0.0009(6)
C1 0.0307(14) 0.0126(11) 0.0185(13) 0.000 -0.0107(11) 0.000
C2 0.0220(9) 0.0188(9) 0.0196(9) -0.0040(7) -0.0054(7) 0.0066(7)
C3 0.0162(8) 0.0177(8) 0.0154(8) 0.0004(6) 0.0011(6) 0.0020(6)
C4 0.0148(11) 0.0141(11) 0.0130(11) 0.000 -0.0011(8) 0.000
C5 0.0235(12) 0.0152(11) 0.0139(12) 0.000 -0.0041(9) 0.000
C6 0.0325(11) 0.0213(10) 0.0204(10) 0.0033(8) -0.0052(8) -0.0091(8)
C7 0.0641(17) 0.0232(11) 0.0281(12) 0.0089(9) -0.0151(12) -0.0189(11)
C8 0.089(3) 0.0131(14) 0.035(2) 0.000 -0.021(2) 0.000
C9 0.0231(9) 0.0140(8) 0.0199(9) 0.0010(7) -0.0053(7) 0.0022(7)
C10 0.0376(12) 0.0173(9) 0.0245(11) 0.0003(8) -0.0131(9) 0.0058(8)
C11 0.0648(17) 0.0195(10) 0.0168(10) 0.0036(8) -0.0008(10) 0.0080(10)
C12 0.0445(13) 0.0175(9) 0.0243(11) 0.0037(8) 0.0104(9) -0.0003(9)
C13 0.0251(9) 0.0159(8) 0.0190(9) -0.0010(7) 0.0009(7) -0.0030(7)
C14 0.0242(9) 0.0128(8) 0.0193(9) -0.0023(7) -0.0044(7) 0.0013(7)
C15 0.0316(10) 0.0172(9) 0.0202(10) -0.0040(7) -0.0085(8) 0.0024(8)
C16 0.0436(12) 0.0201(9) 0.0156(10) -0.0032(7) -0.0031(8) 0.0037(9)
C17 0.0326(11) 0.0230(10) 0.0192(10) -0.0006(8) 0.0020(8) 0.0027(8)
C18 0.0250(9) 0.0176(8) 0.0174(9) -0.0005(7) -0.0017(7) 0.0017(7)
C19 0.135(3) 0.0375(12) 0.0451(14) 0.0145(10) 0.0312(16) 0.0263(15)
C20 0.0426(15) 0.0451(16) 0.0502(18) 0.0217(13) 0.0019(13) 0.0006(12)
C21 0.129(4) 0.067(2) 0.066(3) 0.039(2) 0.074(3) 0.049(3)
C22 0.167(5) 0.055(2) 0.0174(14) 0.0119(13) -0.018(2) -0.037(3)
C23 0.059(2) 0.090(3) 0.064(3) 0.044(2) -0.006(2) 0.009(2)
C24 0.054(2) 0.059(2) 0.100(4) 0.042(2) 0.016(2) 0.0151(18)
C25 0.135(3) 0.0375(12) 0.0451(14) 0.0145(10) 0.0312(16) 0.0263(15)
C26 0.0250(10) 0.0279(11) 0.0388(13) -0.0053(9) -0.0062(9) -0.0056(8)
C27 0.0301(11) 0.0243(10) 0.0288(11) -0.0038(8) 0.0058(9) -0.0035(8)
C28 0.0292(10) 0.0159(9) 0.0280(11) 0.0004(8) 0.0040(8) 0.0029(7)
C29 0.0583(17) 0.0279(12) 0.0363(14) 0.0038(10) 0.0199(12) 0.0154(11)
C30 0.0534(15) 0.0177(10) 0.0370(14) 0.0042(9) 0.0110(11) 0.0039(10)
C31 0.0298(12) 0.0274(12) 0.070(2) -0.0045(12) -0.0072(12) 0.0121(10)
C32 0.0260(11) 0.0330(12) 0.0402(14) 0.0070(10) -0.0025(9) 0.0109(9)
C33 0.0376(13) 0.082(2) 0.068(2) -0.0454(17) -0.0029(13) 0.0161(14)
C35 0.063(2) 0.0474(18) 0.083(3) -0.0405(18) -0.0376(19) 0.0291(16)
C1S 0.0284(11) 0.0428(14) 0.0347(13) -0.0038(11) 0.0071(10) -0.0034(10)
C2S 0.0329(12) 0.0396(14) 0.0401(15) 0.0085(11) 0.0042(10) -0.0046(10)
C3S 0.0434(14) 0.0344(13) 0.0411(15) 0.0057(11) 0.0001(11) 0.0057(11)
C4S 0.0372(13) 0.0477(16) 0.0329(14) -0.0012(11) 0.0060(10) 0.0069(11)
C5S 0.0381(13) 0.0487(16) 0.0326(13) -0.0049(11) 0.0115(11) -0.0106(12)
C6S 0.0403(13) 0.0357(13) 0.0373(14) -0.0060(11) 0.0103(11) -0.0091(11)
C7S 0.0387(15) 0.0594(19) 0.0548(19) -0.0110(15) 0.0207(13) -0.0061(13)
Si1 0.0166(5) 0.0202(6) 0.0309(7) 0.0007(5) -0.0030(4) 0.0037(4)
C34 0.0376(13) 0.082(2) 0.068(2) -0.0454(17) -0.0029(13) 0.0161(14)
C36 0.021(2) 0.048(3) 0.069(4) 0.016(3) 0.010(2) 0.0081(19)
C37 0.025(2) 0.035(3) 0.047(3) 0.012(2) 0.007(2) 0.0026(19)
Si1A 0.0166(6) 0.0180(8) 0.0182(7) -0.0068(6) -0.0010(4) 0.0059(4)
C34A 0.019(2) 0.026(2) 0.031(3) 0.005(2) 0.0054(18) 0.0054(17)
C36A 0.017(2) 0.046(3) 0.031(3) 0.001(3) 0.003(2) 0.006(2)
C37A 0.027(3) 0.040(4) 0.051(5) 0.020(3) 0.004(3) 0.002(3)

loop_
_atom_type_symbol
_atom_type_description
_atom_type_scat_dispersion_real
_atom_type_scat_dispersion_imag
_atom_type_scat_source
C C 0.0033 0.0016 'International Tables Vol C Tables 4.2.6.8 and 6.1.1.4'
H H 0.0000 0.0000 'International Tables Vol C Tables 4.2.6.8 and 6.1.1.4'
N N 0.0061 0.0033 'International Tables Vol C Tables 4.2.6.8 and 6.1.1.4'
Si Si 0.0817 0.0704 'International Tables Vol C Tables 4.2.6.8 and 6.1.1.4'
K K 0.2009 0.2494 'International Tables Vol C Tables 4.2.6.8 and 6.1.1.4'
Fe Fe 0.3463 0.8444 'International Tables Vol C Tables 4.2.6.8 and 6.1.1.4'
Gd Gd -0.1653 3.9035 'International Tables Vol C Tables 4.2.6.8 and 6.1.1.4'

loop_
_geom_angle_atom_site_label_1
_geom_angle_atom_site_label_2
_geom_angle_atom_site_label_3
_geom_angle
_geom_angle_site_symmetry_1
_geom_angle_site_symmetry_3
N2 Gd1 N1 104.03(6) . .
N2 Gd1 C3 128.96(6) . .
N1 Gd1 C3 122.08(6) . .
N2 Gd1 C2 101.86(6) . 2_656
N1 Gd1 C2 125.28(7) . 2_656
C3 Gd1 C2 69.93(6) . 2_656
N2 Gd1 C1 87.02(7) . .
N1 Gd1 C1 157.56(5) . .
C3 Gd1 C1 58.79(6) . .
C2 Gd1 C1 32.30(5) 2_656 .
N2 Gd1 C4 155.74(6) . .
N1 Gd1 C4 99.84(6) . .
C3 Gd1 C4 33.57(5) . .
C2 Gd1 C4 59.77(6) 2_656 .
C1 Gd1 C4 69.06(7) . .
N2 Gd1 C3 134.17(6) . 2_656
N1 Gd1 C3 102.37(6) . 2_656
C3 Gd1 C3 58.70(7) . 2_656
C2 Gd1 C3 33.03(6) 2_656 2_656
C1 Gd1 C3 57.50(6) . 2_656
C4 Gd1 C3 32.89(4) . 2_656
N2 Gd1 C2 98.95(6) . .
N1 Gd1 C2 155.11(6) . .
C3 Gd1 C2 33.03(6) . .
C2 Gd1 C2 57.29(9) 2_656 .
C1 Gd1 C2 31.65(5) . .
C4 Gd1 C2 58.48(6) . .
C3 Gd1 C2 66.79(6) 2_656 .
N2 Gd1 C14 29.24(6) . .
N1 Gd1 C14 95.99(6) . .
C3 Gd1 C14 118.03(6) . .
C2 Gd1 C14 126.89(6) 2_656 .
C1 Gd1 C14 102.67(6) . .
C4 Gd1 C14 151.14(4) . .
C3 Gd1 C14 159.48(6) 2_656 .
C2 Gd1 C14 99.48(6) . .
N2 Gd1 C9 95.84(6) . .
N1 Gd1 C9 28.96(6) . .
C3 Gd1 C9 113.50(6) . .
C2 Gd1 C9 153.07(6) 2_656 .
C1 Gd1 C9 171.10(5) . .
C4 Gd1 C9 107.24(6) . .
C3 Gd1 C9 123.85(6) 2_656 .
C2 Gd1 C9 139.46(6) . .
C14 Gd1 C9 76.59(6) . .
N2 Gd1 Fe1 68.28(4) . .
N1 Gd1 Fe1 67.90(4) . .
C3 Gd1 Fe1 108.02(4) . .
C2 Gd1 Fe1 166.11(5) 2_656 .
C1 Gd1 Fe1 134.49(3) . .
C4 Gd1 Fe1 126.22(3) . .
C3 Gd1 Fe1 157.47(4) 2_656 .
C2 Gd1 Fe1 113.19(5) . .
C14 Gd1 Fe1 41.03(4) . .
C9 Gd1 Fe1 40.76(4) . .
N2 Gd1 K1 140.33(4) . .
N1 Gd1 K1 38.05(4) . .
C3 Gd1 K1 84.35(4) . .
C2 Gd1 K1 110.86(5) 2_656 .
C1 Gd1 K1 132.41(5) . .
C4 Gd1 K1 63.90(5) . .
C3 Gd1 K1 78.53(4) 2_656 .
C2 Gd1 K1 117.25(4) . .
C14 Gd1 K1 121.97(4) . .
C9 Gd1 K1 46.04(4) . .
Fe1 Gd1 K1 82.199(9) . .
C11 Fe1 C16 102.97(9) . .
C11 Fe1 C12 40.73(10) . .
C16 Fe1 C12 121.04(9) . .
C11 Fe1 C17 119.23(10) . .
C16 Fe1 C17 40.91(9) . .
C12 Fe1 C17 107.13(10) . .
C11 Fe1 C10 40.80(10) . .
C16 Fe1 C10 117.71(9) . .
C12 Fe1 C10 68.65(10) . .
C17 Fe1 C10 154.02(9) . .
C11 Fe1 C15 119.62(10) . .
C16 Fe1 C15 40.66(9) . .
C12 Fe1 C15 156.51(9) . .
C17 Fe1 C15 68.64(9) . .
C10 Fe1 C15 104.54(9) . .
C11 Fe1 C13 67.99(9) . .
C16 Fe1 C13 159.95(9) . .
C12 Fe1 C13 40.63(8) . .
C17 Fe1 C13 126.55(9) . .
C10 Fe1 C13 67.88(9) . .
C15 Fe1 C13 159.38(9) . .
C11 Fe1 C18 157.45(10) . .
C16 Fe1 C18 67.87(9) . .
C12 Fe1 C18 125.06(10) . .
C17 Fe1 C18 40.51(8) . .
C10 Fe1 C18 161.75(9) . .
C15 Fe1 C18 67.62(8) . .
C13 Fe1 C18 113.38(8) . .
C11 Fe1 C9 67.94(9) . .
C16 Fe1 C9 154.55(9) . .
C12 Fe1 C9 68.39(9) . .
C17 Fe1 C9 164.26(8) . .
C10 Fe1 C9 40.06(8) . .
C15 Fe1 C9 121.65(9) . .
C13 Fe1 C9 40.43(8) . .
C18 Fe1 C9 128.82(8) . .
C11 Fe1 C14 157.23(10) . .
C16 Fe1 C14 67.72(9) . .
C12 Fe1 C14 161.80(9) . .
C17 Fe1 C14 68.14(8) . .
C10 Fe1 C14 123.53(9) . .
C15 Fe1 C14 39.99(8) . .
C13 Fe1 C14 127.13(8) . .
C18 Fe1 C14 40.12(8) . .
C9 Fe1 C14 111.11(8) . .
C11 Fe1 Gd1 128.11(7) . .
C16 Fe1 Gd1 127.32(7) . .
C12 Fe1 Gd1 107.41(7) . .
C17 Fe1 Gd1 108.15(6) . .
C10 Fe1 Gd1 97.32(7) . .
C15 Fe1 Gd1 95.62(6) . .
C13 Fe1 Gd1 67.45(6) . .
C18 Fe1 Gd1 68.10(6) . .
C9 Fe1 Gd1 61.09(5) . .
C14 Fe1 Gd1 60.10(5) . .
N1 K1 C6 97.63(6) . 2_656
N1 K1 C9 26.57(5) . .
C6 K1 C9 114.41(6) 2_656 .
N1 K1 C5 85.61(6) . .
C6 K1 C5 27.04(4) 2_656 .
C9 K1 C5 93.70(6) . .
N1 K1 C7 123.11(6) . 2_656
C6 K1 C7 25.95(6) 2_656 2_656
C9 K1 C7 139.67(6) . 2_656
C5 K1 C7 46.81(6) . 2_656
N1 K1 C6 100.30(5) . .
C6 K1 C6 46.13(8) 2_656 .
C9 K1 C6 96.98(6) . .
C5 K1 C6 26.69(4) . .
C7 K1 C6 52.73(7) 2_656 .
N1 K1 C13 49.18(5) . .
C6 K1 C13 107.87(6) 2_656 .
C9 K1 C13 26.82(5) . .
C5 K1 C13 81.67(5) . .
C7 K1 C13 126.75(6) 2_656 .
C6 K1 C13 75.47(6) . .
N1 K1 C7 125.57(6) . .
C6 K1 C7 52.87(7) 2_656 .
C9 K1 C7 118.18(7) . .
C5 K1 C7 46.31(6) . .
C7 K1 C7 44.51(11) 2_656 .
C6 K1 C7 25.38(6) . .
C13 K1 C7 93.01(7) . .
N1 K1 C22 101.92(8) . .
C6 K1 C22 160.13(8) 2_656 .
C9 K1 C22 82.75(9) . .
C5 K1 C22 151.40(12) . .
C7 K1 C22 134.94(9) 2_656 .
C6 K1 C22 125.33(12) . .
C13 K1 C22 82.73(11) . .
C7 K1 C22 111.13(11) . .
N1 K1 C21 116.29(11) . .
C6 K1 C21 136.66(13) 2_656 .
C9 K1 C21 91.19(10) . .
C5 K1 C21 125.69(11) . .
C7 K1 C21 116.87(13) 2_656 .
C6 K1 C21 99.05(11) . .
C13 K1 C21 79.11(8) . .
C7 K1 C21 84.61(12) . .
C22 K1 C21 26.90(13) . .
N1 K1 C8 140.11(6) . .
C6 K1 C8 45.82(6) 2_656 .
C9 K1 C8 142.13(6) . .
C5 K1 C8 54.59(7) . .
C7 K1 C8 25.51(6) 2_656 .
C6 K1 C8 45.26(6) . .
C13 K1 C8 118.15(5) . .
C7 K1 C8 25.30(6) . .
C22 K1 C8 114.45(9) . .
C21 K1 C8 92.42(12) . .
N1 K1 C23 110.17(11) . .
C6 K1 C23 145.86(12) 2_656 .
C9 K1 C23 98.90(12) . .
C5 K1 C23 163.72(11) . .
C7 K1 C23 121.43(12) 2_656 .
C6 K1 C23 139.89(9) . .
C13 K1 C23 105.29(11) . .
C7 K1 C23 117.82(10) . .
C22 K1 C23 24.26(12) . .
C21 K1 C23 44.24(11) . .
C8 K1 C23 109.72(12) . .
N2 Si2 C27 108.68(9) . .
N2 Si2 C26 114.19(10) . .
C27 Si2 C26 106.02(12) . .
N2 Si2 C28 112.34(9) . .
C27 Si2 C28 108.66(10) . .
C26 Si2 C28 106.64(11) . .
C9 N1 Si1A 128.18(15) . .
C9 N1 Si1 112.87(15) . .
Si1A N1 Si1 27.33(6) . .
C9 N1 Gd1 93.67(11) . .
Si1A N1 Gd1 133.80(10) . .
Si1 N1 Gd1 126.49(10) . .
C9 N1 K1 87.83(11) . .
Si1A N1 K1 92.17(9) . .
Si1 N1 K1 116.14(9) . .
Gd1 N1 K1 110.18(7) . .
C14 N2 Si2 122.91(13) . .
C14 N2 Gd1 96.01(11) . .
Si2 N2 Gd1 140.58(10) . .
C2 C1 C2 120.7(2) . 2_656
C2 C1 Gd1 71.58(10) . 2_656
C2 C1 Gd1 75.90(11) 2_656 2_656
C2 C1 Gd1 75.90(11) . .
C2 C1 Gd1 71.58(10) 2_656 .
Gd1 C1 Gd1 111.09(10) 2_656 .
C2 C1 H1A 119.6 . .
C2 C1 H1A 119.6 2_656 .
Gd1 C1 H1A 124.5 2_656 .
Gd1 C1 H1A 124.5 . .
C1 C2 C3 120.28(18) . .
C1 C2 Gd1 76.12(10) . 2_656
C3 C2 Gd1 77.27(11) . 2_656
C1 C2 Gd1 72.44(9) . .
C3 C2 Gd1 69.47(10) . .
Gd1 C2 Gd1 111.52(7) 2_656 .
C1 C2 H2A 119.9 . .
C3 C2 H2A 119.9 . .
Gd1 C2 H2A 117.5 2_656 .
Gd1 C2 H2A 130.9 . .
C2 C3 C4 119.87(17) . .
C2 C3 Gd1 77.50(11) . .
C4 C3 Gd1 75.70(9) . .
C2 C3 Gd1 69.70(11) . 2_656
C4 C3 Gd1 72.13(9) . 2_656
Gd1 C3 Gd1 111.72(7) . 2_656
C2 C3 H3A 120.1 . .
C4 C3 H3A 120.1 . .
Gd1 C3 H3A 117.5 . .
Gd1 C3 H3A 130.7 2_656 .
C5 C4 C3 121.26(11) . 2_656
C5 C4 C3 121.26(11) . .
C3 C4 C3 117.5(2) 2_656 .
C5 C4 Gd1 124.60(5) . .
C3 C4 Gd1 74.97(10) 2_656 .
C3 C4 Gd1 70.73(10) . .
C5 C4 Gd1 124.60(5) . 2_656
C3 C4 Gd1 70.73(10) 2_656 2_656
C3 C4 Gd1 74.97(10) . 2_656
Gd1 C4 Gd1 110.80(9) . 2_656
C4 C5 C6 122.57(13) . .
C4 C5 C6 122.57(13) . 2_656
C6 C5 C6 114.9(3) . 2_656
C4 C5 K1 115.83(5) . 2_656
C6 C5 K1 74.81(10) . 2_656
C6 C5 K1 78.05(11) 2_656 2_656
C4 C5 K1 115.83(5) . .
C6 C5 K1 78.05(11) . .
C6 C5 K1 74.81(10) 2_656 .
K1 C5 K1 128.34(9) 2_656 .
C7 C6 C5 121.6(2) . .
C7 C6 K1 79.12(14) . 2_656
C5 C6 K1 78.15(10) . 2_656
C7 C6 K1 78.67(15) . .
C5 C6 K1 75.26(10) . .
K1 C6 K1 128.61(8) 2_656 .
C7 C6 H6A 119.2 . .
C5 C6 H6A 119.2 . .
K1 C6 H6A 113.8 2_656 .
K1 C6 H6A 117.5 . .
C6 C7 C8 122.3(3) . .
C6 C7 K1 74.93(13) . 2_656
C8 C7 K1 80.23(12) . 2_656
C6 C7 K1 75.95(14) . .
C8 C7 K1 77.88(13) . .
K1 C7 K1 125.45(9) 2_656 .
C6 C7 H7A 118.9 . .
C8 C7 H7A 118.9 . .
K1 C7 H7A 116.4 2_656 .
K1 C7 H7A 117.9 . .
C7 C8 C7 117.5(3) 2_656 .
C7 C8 K1 74.26(13) 2_656 .
C7 C8 K1 76.82(13) . .
C7 C8 K1 76.82(13) 2_656 2_656
C7 C8 K1 74.26(13) . 2_656
K1 C8 K1 122.47(11) . 2_656
C7 C8 H8A 121.3 2_656 .
C7 C8 H8A 121.3 . .
K1 C8 H8A 118.8 . .
K1 C8 H8A 118.8 2_656 .
N1 C9 C10 130.8(2) . .
N1 C9 C13 123.91(18) . .
C10 C9 C13 105.30(19) . .
N1 C9 Fe1 129.54(14) . .
C10 C9 Fe1 66.74(12) . .
C13 C9 Fe1 67.09(11) . .
N1 C9 Gd1 57.38(10) . .
C10 C9 Gd1 135.46(13) . .
C13 C9 Gd1 84.01(11) . .
Fe1 C9 Gd1 78.15(6) . .
N1 C9 K1 65.61(11) . .
C10 C9 K1 132.07(13) . .
C13 C9 K1 78.61(11) . .
Fe1 C9 K1 145.07(9) . .
Gd1 C9 K1 92.34(6) . .
C11 C10 C9 109.2(2) . .
C11 C10 Fe1 68.92(13) . .
C9 C10 Fe1 73.20(12) . .
C11 C10 H10A 125.4 . .
C9 C10 H10A 125.4 . .
Fe1 C10 H10A 124.1 . .
C12 C11 C10 108.5(2) . .
C12 C11 Fe1 69.79(13) . .
C10 C11 Fe1 70.29(12) . .
C12 C11 H11A 125.7 . .
C10 C11 H11A 125.7 . .
Fe1 C11 H11A 125.8 . .
C11 C12 C13 107.5(2) . .
C11 C12 Fe1 69.48(13) . .
C13 C12 Fe1 70.72(12) . .
C11 C12 H12A 126.2 . .
C13 C12 H12A 126.2 . .
Fe1 C12 H12A 125.2 . .
C12 C13 C9 109.32(19) . .
C12 C13 Fe1 68.65(12) . .
C9 C13 Fe1 72.48(11) . .
C12 C13 K1 130.16(14) . .
C9 C13 K1 74.58(11) . .
Fe1 C13 K1 146.39(9) . .
C12 C13 H13A 125.3 . .
C9 C13 H13A 125.3 . .
Fe1 C13 H13A 125.1 . .
K1 C13 H13A 70.9 . .
N2 C14 C15 129.38(19) . .
N2 C14 C18 125.11(17) . .
C15 C14 C18 105.40(18) . .
N2 C14 Fe1 127.50(13) . .
C15 C14 Fe1 66.58(11) . .
C18 C14 Fe1 67.24(11) . .
N2 C14 Gd1 54.75(9) . .
C15 C14 Gd1 134.32(13) . .
C18 C14 Gd1 86.48(11) . .
Fe1 C14 Gd1 78.87(6) . .
C16 C15 C14 109.28(19) . .
C16 C15 Fe1 69.08(12) . .
C14 C15 Fe1 73.43(11) . .
C16 C15 H15A 125.4 . .
C14 C15 H15A 125.4 . .
Fe1 C15 H15A 123.7 . .
C15 C16 C17 108.38(19) . .
C15 C16 Fe1 70.26(12) . .
C17 C16 Fe1 69.70(12) . .
C15 C16 H16A 125.8 . .
C17 C16 H16A 125.8 . .
Fe1 C16 H16A 125.8 . .
C18 C17 C16 107.2(2) . .
C18 C17 Fe1 70.89(12) . .
C16 C17 Fe1 69.39(13) . .
C18 C17 H17A 126.4 . .
C16 C17 H17A 126.4 . .
Fe1 C17 H17A 124.9 . .
C17 C18 C14 109.58(18) . .
C17 C18 Fe1 68.60(12) . .
C14 C18 Fe1 72.64(11) . .
C17 C18 H18A 125.2 . .
C14 C18 H18A 125.2 . .
Fe1 C18 H18A 125.1 . .
C24 C19 C20 122.9(4) . .
C24 C19 C25 119.3(4) . .
C20 C19 C25 117.8(5) . .
C24 C19 K1 76.8(2) . .
C20 C19 K1 75.05(18) . .
C25 C19 K1 120.7(2) . .
C19 C20 C21 118.9(4) . .
C19 C20 K1 81.49(19) . .
C21 C20 K1 72.83(18) . .
C19 C20 H20A 120.6 . .
C21 C20 H20A 120.6 . .
K1 C20 H20A 115.8 . .
C20 C21 C22 114.5(3) . .
C20 C21 K1 81.66(17) . .
C22 C21 K1 76.35(18) . .
C20 C21 H21A 122.7 . .
C22 C21 H21A 122.7 . .
K1 C21 H21A 110.6 . .
C23 C22 C21 117.4(4) . .
C23 C22 K1 80.2(2) . .
C21 C22 K1 76.75(18) . .
C23 C22 H22A 121.3 . .
C21 C22 H22A 121.3 . .
K1 C22 H22A 112.6 . .
C24 C23 C22 125.1(4) . .
C24 C23 K1 83.2(2) . .
C22 C23 K1 75.5(2) . .
C24 C23 H23A 117.5 . .
C22 C23 H23A 117.5 . .
K1 C23 H23A 113.5 . .
C23 C24 C19 121.2(4) . .
C23 C24 K1 74.7(2) . .
C19 C24 K1 80.7(2) . .
C23 C24 H24A 119.4 . .
C19 C24 H24A 119.4 . .
K1 C24 H24A 115.6 . .
C19 C25 H25A 109.5 . .
C19 C25 H25B 109.5 . .
H25A C25 H25B 109.5 . .
C19 C25 H25C 109.5 . .
H25A C25 H25C 109.5 . .
H25B C25 H25C 109.5 . .
Si2 C26 H26A 109.5 . .
Si2 C26 H26B 109.5 . .
H26A C26 H26B 109.5 . .
Si2 C26 H26C 109.5 . .
H26A C26 H26C 109.5 . .
H26B C26 H26C 109.5 . .
Si2 C27 H27A 109.5 . .
Si2 C27 H27B 109.5 . .
H27A C27 H27B 109.5 . .
Si2 C27 H27C 109.5 . .
H27A C27 H27C 109.5 . .
H27B C27 H27C 109.5 . .
C29 C28 C30 108.4(2) . .
C29 C28 C31 109.2(2) . .
C30 C28 C31 108.8(2) . .
C29 C28 Si2 109.77(16) . .
C30 C28 Si2 110.50(16) . .
C31 C28 Si2 110.06(15) . .
C28 C29 H29A 109.5 . .
C28 C29 H29B 109.5 . .
H29A C29 H29B 109.5 . .
C28 C29 H29C 109.5 . .
H29A C29 H29C 109.5 . .
H29B C29 H29C 109.5 . .
C28 C30 H30A 109.5 . .
C28 C30 H30B 109.5 . .
H30A C30 H30B 109.5 . .
C28 C30 H30C 109.5 . .
H30A C30 H30C 109.5 . .
H30B C30 H30C 109.5 . .
C28 C31 H31A 109.5 . .
C28 C31 H31B 109.5 . .
H31A C31 H31B 109.5 . .
C28 C31 H31C 109.5 . .
H31A C31 H31C 109.5 . .
H31B C31 H31C 109.5 . .
Si1A C32 Si1 25.08(6) . .
Si1A C32 H32A 110.6 . .
Si1 C32 H32A 109.5 . .
Si1A C32 H32B 128.3 . .
Si1 C32 H32B 109.5 . .
H32A C32 H32B 109.5 . .
Si1A C32 H32C 86.2 . .
Si1 C32 H32C 109.5 . .
H32A C32 H32C 109.5 . .
H32B C32 H32C 109.5 . .
C34 C33 Si1A 50.7(3) . .
C34 C33 H33A 109.5 . .
Si1A C33 H33A 113.4 . .
C34 C33 H33B 109.5 . .
Si1A C33 H33B 136.8 . .
H33A C33 H33B 109.5 . .
C34 C33 H33C 109.5 . .
Si1A C33 H33C 60.5 . .
H33A C33 H33C 109.5 . .
H33B C33 H33C 109.5 . .
C34A C35 Si1 49.8(2) . .
C34A C35 H35A 113.4 . .
Si1 C35 H35A 109.5 . .
C34A C35 H35B 136.7 . .
Si1 C35 H35B 109.5 . .
H35A C35 H35B 109.5 . .
C34A C35 H35C 61.4 . .
Si1 C35 H35C 109.5 . .
H35A C35 H35C 109.5 . .
H35B C35 H35C 109.5 . .
C2S C1S C6S 118.3(2) . .
C2S C1S C7S 120.7(2) . .
C6S C1S C7S 120.9(3) . .
C3S C2S C1S 121.1(2) . .
C3S C2S H2SA 119.4 . .
C1S C2S H2SA 119.4 . .
C4S C3S C2S 120.2(3) . .
C4S C3S H3SA 119.9 . .
C2S C3S H3SA 119.9 . .
C3S C4S C5S 119.3(3) . .
C3S C4S H4SA 120.4 . .
C5S C4S H4SA 120.4 . .
C6S C5S C4S 120.4(2) . .
C6S C5S H5SA 119.8 . .
C4S C5S H5SA 119.8 . .
C5S C6S C1S 120.6(3) . .
C5S C6S H6SA 119.7 . .
C1S C6S H6SA 119.7 . .
C1S C7S H7SA 109.5 . .
C1S C7S H7SB 109.5 . .
H7SA C7S H7SB 109.5 . .
C1S C7S H7SC 109.5 . .
H7SA C7S H7SC 109.5 . .
H7SB C7S H7SC 109.5 . .
N1 Si1 C34 105.8(2) . .
N1 Si1 C32 108.41(11) . .
C34 Si1 C32 107.8(2) . .
N1 Si1 C35 119.75(14) . .
C34 Si1 C35 101.7(3) . .
C32 Si1 C35 112.45(15) . .
N1 Si1 K1 40.29(7) . .
C34 Si1 K1 95.3(2) . .
C32 Si1 K1 75.19(9) . .
C35 Si1 K1 157.70(13) . .
C37 C34 C36 107.6(5) . .
C37 C34 C33 115.5(5) . .
C36 C34 C33 111.2(4) . .
C37 C34 Si1 110.6(4) . .
C36 C34 Si1 108.8(4) . .
C33 C34 Si1 103.1(4) . .
C34 C36 H36A 109.5 . .
C34 C36 H36B 109.5 . .
H36A C36 H36B 109.5 . .
C34 C36 H36C 109.5 . .
H36A C36 H36C 109.5 . .
H36B C36 H36C 109.5 . .
C34 C37 H37A 109.5 . .
C34 C37 H37B 109.5 . .
H37A C37 H37B 109.5 . .
C34 C37 H37C 109.5 . .
H37A C37 H37C 109.5 . .
H37B C37 H37C 109.5 . .
N1 Si1A C32 111.47(12) . .
N1 Si1A C34A 111.69(17) . .
C32 Si1A C34A 103.80(19) . .
N1 Si1A C33 112.28(13) . .
C32 Si1A C33 118.64(16) . .
C34A Si1A C33 97.7(2) . .
N1 Si1A K1 56.86(8) . .
C32 Si1A K1 91.73(10) . .
C34A Si1A K1 163.76(16) . .
C33 Si1A K1 78.57(12) . .
C37A C34A C36A 108.6(5) . .
C37A C34A C35 113.6(5) . .
C36A C34A C35 112.7(4) . .
C37A C34A Si1A 111.5(4) . .
C36A C34A Si1A 110.4(4) . .
C35 C34A Si1A 99.8(3) . .
C34A C36A H36D 109.5 . .
C34A C36A H36E 109.5 . .
H36D C36A H36E 109.5 . .
C34A C36A H36F 109.5 . .
H36D C36A H36F 109.5 . .
H36E C36A H36F 109.5 . .
C34A C37A H37D 109.5 . .
C34A C37A H37E 109.5 . .
H37D C37A H37E 109.5 . .
C34A C37A H37F 109.5 . .
H37D C37A H37F 109.5 . .
H37E C37A H37F 109.5 . .

loop_
_geom_bond_atom_site_label_1
_geom_bond_atom_site_label_2
_geom_bond_distance
_geom_bond_site_symmetry_2
Gd1 N2 2.3252(17) .
Gd1 N1 2.4194(17) .
Gd1 C3 2.5253(19) .
Gd1 C2 2.529(2) 2_656
Gd1 C1 2.5880(16) .
Gd1 C4 2.5924(15) .
Gd1 C3 2.631(2) 2_656
Gd1 C2 2.633(2) .
Gd1 C14 2.832(2) .
Gd1 C9 2.867(2) .
Gd1 Fe1 3.2050(9) .
Gd1 K1 4.3129(13) .
Fe1 C11 2.034(2) .
Fe1 C16 2.037(2) .
Fe1 C12 2.038(2) .
Fe1 C17 2.041(2) .
Fe1 C10 2.052(2) .
Fe1 C15 2.053(2) .
Fe1 C13 2.065(2) .
Fe1 C18 2.072(2) .
Fe1 C9 2.138(2) .
Fe1 C14 2.144(2) .
K1 N1 2.832(2) .
K1 C6 3.065(2) 2_656
K1 C9 3.107(2) .
K1 C5 3.1084(14) .
K1 C7 3.117(3) 2_656
K1 C6 3.145(2) .
K1 C13 3.160(2) .
K1 C7 3.178(3) .
K1 C22 3.184(3) .
K1 C21 3.189(3) .
K1 C8 3.1916(18) .
K1 C23 3.240(4) .
Si2 N2 1.7039(18) .
Si2 C27 1.874(2) .
Si2 C26 1.886(2) .
Si2 C28 1.908(2) .
N1 C9 1.391(3) .
N1 Si1A 1.741(2) .
N1 Si1 1.751(2) .
N2 C14 1.391(3) .
C1 C2 1.425(3) .
C1 C2 1.425(3) 2_656
C1 Gd1 2.5880(16) 2_656
C1 H1A 0.9500 .
C2 C3 1.470(3) .
C2 Gd1 2.529(2) 2_656
C2 H2A 0.9500 .
C3 C4 1.479(2) .
C3 Gd1 2.631(2) 2_656
C3 H3A 0.9500 .
C4 C5 1.413(4) .
C4 C3 1.479(2) 2_656
C4 Gd1 2.5924(15) 2_656
C5 C6 1.444(3) .
C5 C6 1.444(3) 2_656
C5 K1 3.1084(14) 2_656
C6 C7 1.389(3) .
C6 K1 3.065(2) 2_656
C6 H6A 0.9500 .
C7 C8 1.395(4) .
C7 K1 3.117(3) 2_656
C7 H7A 0.9500 .
C8 C7 1.395(4) 2_656
C8 K1 3.1916(18) 2_656
C8 H8A 0.9500 .
C9 C10 1.438(3) .
C9 C13 1.454(3) .
C10 C11 1.424(4) .
C10 H10A 0.9500 .
C11 C12 1.417(4) .
C11 H11A 0.9500 .
C12 C13 1.425(3) .
C12 H12A 0.9500 .
C13 H13A 0.9500 .
C14 C15 1.438(3) .
C14 C18 1.448(3) .
C15 C16 1.421(3) .
C15 H15A 0.9500 .
C16 C17 1.425(3) .
C16 H16A 0.9500 .
C17 C18 1.424(3) .
C17 H17A 0.9500 .
C18 H18A 0.9500 .
C19 C24 1.310(6) .
C19 C20 1.361(5) .
C19 C25 1.530(5) .
C20 C21 1.437(6) .
C20 H20A 0.9500 .
C21 C22 1.482(7) .
C21 H21A 0.9500 .
C22 C23 1.351(7) .
C22 H22A 0.9500 .
C23 C24 1.261(7) .
C23 H23A 0.9500 .
C24 H24A 0.9500 .
C25 H25A 0.9800 .
C25 H25B 0.9800 .
C25 H25C 0.9800 .
C26 H26A 0.9800 .
C26 H26B 0.9800 .
C26 H26C 0.9800 .
C27 H27A 0.9800 .
C27 H27B 0.9800 .
C27 H27C 0.9800 .
C28 C29 1.529(3) .
C28 C30 1.532(3) .
C28 C31 1.533(3) .
C29 H29A 0.9800 .
C29 H29B 0.9800 .
C29 H29C 0.9800 .
C30 H30A 0.9800 .
C30 H30B 0.9800 .
C30 H30C 0.9800 .
C31 H31A 0.9800 .
C31 H31B 0.9800 .
C31 H31C 0.9800 .
C32 Si1A 1.867(3) .
C32 Si1 1.924(3) .
C32 H32A 0.9800 .
C32 H32B 0.9800 .
C32 H32C 0.9800 .
C33 C34 1.614(7) .
C33 Si1A 2.004(4) .
C33 H33A 0.9800 .
C33 H33B 0.9800 .
C33 H33C 0.9800 .
C35 C34A 1.668(6) .
C35 Si1 1.952(3) .
C35 H35A 0.9800 .
C35 H35B 0.9800 .
C35 H35C 0.9800 .
C1S C2S 1.392(4) .
C1S C6S 1.395(4) .
C1S C7S 1.504(4) .
C2S C3S 1.388(4) .
C2S H2SA 0.9500 .
C3S C4S 1.376(4) .
C3S H3SA 0.9500 .
C4S C5S 1.398(4) .
C4S H4SA 0.9500 .
C5S C6S 1.382(4) .
C5S H5SA 0.9500 .
C6S H6SA 0.9500 .
C7S H7SA 0.9800 .
C7S H7SB 0.9800 .
C7S H7SC 0.9800 .
Si1 C34 1.886(7) .
C34 C37 1.529(9) .
C34 C36 1.554(7) .
C36 H36A 0.9800 .
C36 H36B 0.9800 .
C36 H36C 0.9800 .
C37 H37A 0.9800 .
C37 H37B 0.9800 .
C37 H37C 0.9800 .
Si1A C34A 1.899(6) .
C34A C37A 1.537(9) .
C34A C36A 1.550(7) .
C36A H36D 0.9800 .
C36A H36E 0.9800 .
C36A H36F 0.9800 .
C37A H37D 0.9800 .
C37A H37E 0.9800 .
C37A H37F 0.9800 .
